data_7054065
loop_
_publ_author_name
'Aguil\'o, Joan'
'Naeimi, Atena'
'Bofill, Roger'
'Mueller-Bunz, Helge'
'Llobet, Antoni'
'Escriche, Llu\'is'
'Sala, Xavier'
'Albrecht, Martin'

_publ_section_title
;
 Dinuclear ruthenium complexes containing a new ditopic
 phthalazin-bis(triazole) ligand that promotes metal--metal interactions
;
_journal_issue 5
_journal_name_full 'New Journal of Chemistry'
_journal_page_first 1980
_journal_paper_doi 10.1039/c3nj01209c
_journal_volume 38
_journal_year 2014
_chemical_formula_moiety 'C44 H34 Cl N14 Ru2, 3 (F6 P), 2 (C3 H6 O)'
_chemical_formula_sum 'C50 H46 Cl F18 N14 O2 P3 Ru2'
_chemical_formula_weight 1547.51
_chemical_name_systematic
; 
 ? 
;
_space_group_IT_number 11
_symmetry_cell_setting monoclinic
_symmetry_space_group_name_Hall '-P 2yb'
_symmetry_space_group_name_H-M 'P 1 21/m 1'
_atom_sites_solution_hydrogens geom
_atom_sites_solution_primary direct
_atom_sites_solution_secondary difmap
_audit_creation_method SHELXL-97
_cell_angle_alpha 90.00
_cell_angle_beta 103.303(6)
_cell_angle_gamma 90.00
_cell_formula_units_Z 2
_cell_length_a 11.8427(5)
_cell_length_b 21.0984(7)
_cell_length_c 12.933(1)
_cell_measurement_reflns_used 4181
_cell_measurement_temperature 100(2)
_cell_measurement_theta_max 24.1020
_cell_measurement_theta_min 3.3716
_cell_volume 3144.8(3)
_computing_cell_refinement
; 
CrysAlisPro, Agilent Technologies, 
Version 1.171.34.49 (release 20-01-2011 CrysAlis171 .NET) 
(compiled Jan 20 2011,15:58:25) 
;
_computing_data_collection
; 
CrysAlisPro, Agilent Technologies, 
Version 1.171.34.49 (release 20-01-2011 CrysAlis171 .NET) 
(compiled Jan 20 2011,15:58:25) 
;
_computing_data_reduction
; 
CrysAlisPro, Agilent Technologies, 
Version 1.171.34.49 (release 20-01-2011 CrysAlis171 .NET) 
(compiled Jan 20 2011,15:58:25) 
;
_computing_structure_refinement 'SHELXL-97 (Sheldrick, 2008)'
_computing_structure_solution 'SHELXS-97 (Sheldrick, 2008)'
_diffrn_ambient_temperature 100(2)
_diffrn_detector_area_resol_mean 10.3196
_diffrn_measured_fraction_theta_full 0.985
_diffrn_measured_fraction_theta_max 0.985
_diffrn_measurement_device_type 'SuperNova, Dual, Cu at zero, Atlas'
_diffrn_measurement_method '\w scans'
_diffrn_radiation_monochromator mirror
_diffrn_radiation_source 'SuperNova (Mo) X-ray Source'
_diffrn_radiation_type MoK\a
_diffrn_radiation_wavelength 0.71073
_diffrn_reflns_av_R_equivalents 0.0545
_diffrn_reflns_av_sigmaI/netI 0.0635
_diffrn_reflns_limit_h_max 13
_diffrn_reflns_limit_h_min -13
_diffrn_reflns_limit_k_max 24
_diffrn_reflns_limit_k_min -24
_diffrn_reflns_limit_l_max 13
_diffrn_reflns_limit_l_min -14
_diffrn_reflns_number 14563
_diffrn_reflns_theta_full 24.15
_diffrn_reflns_theta_max 24.15
_diffrn_reflns_theta_min 3.38
_exptl_absorpt_coefficient_mu 0.703
_exptl_absorpt_correction_T_max 0.981
_exptl_absorpt_correction_T_min 0.915
_exptl_absorpt_correction_type analytical
_exptl_absorpt_process_details
; 
CrysAlisPro, Agilent Technologies, 
Version 1.171.34.49 (release 20-01-2011 CrysAlis171 .NET) 
(compiled Jan 20 2011,15:58:25) 
Analytical numeric absorption correction using a multifaceted crystal 
model based on expressions derived by R.C. Clark & J.S. Reid. 
(Clark, R. C. & Reid, J. S. (1995). Acta Cryst. A51, 887-897) 
;
_exptl_crystal_colour red
_exptl_crystal_density_diffrn 1.634
_exptl_crystal_density_method 'not measured'
_exptl_crystal_description plate
_exptl_crystal_F_000 1544
_exptl_crystal_size_max 0.2620
_exptl_crystal_size_mid 0.1305
_exptl_crystal_size_min 0.0335
_platon_squeeze_details
; 
 PLATON: A.L. Spek, J. Appl. Cryst. 36 (2003), 7-13 
 PLATON version from 20.02.2011 
;
_refine_diff_density_max 1.028
_refine_diff_density_min -0.523
_refine_diff_density_rms 0.103
_refine_ls_extinction_method none
_refine_ls_goodness_of_fit_ref 1.044
_refine_ls_hydrogen_treatment constr
_refine_ls_matrix_type full
_refine_ls_number_parameters 423
_refine_ls_number_reflns 5106
_refine_ls_number_restraints 0
_refine_ls_restrained_S_all 1.044
_refine_ls_R_factor_all 0.0698
_refine_ls_R_factor_gt 0.0485
_refine_ls_shift/su_max 0.000
_refine_ls_shift/su_mean 0.000
_refine_ls_structure_factor_coef Fsqd
_refine_ls_weighting_details 'calc w=1/[\s^2^(Fo^2^)+(0.0701P)^2^+1.1102P] where P=(Fo^2^+2Fc^2^)/3'
_refine_ls_weighting_scheme calc
_refine_ls_wR_factor_gt 0.1204
_refine_ls_wR_factor_ref 0.1298
_reflns_number_gt 3837
_reflns_number_total 5106
_reflns_threshold_expression I>2\s(I)
_cod_data_source_file c3nj01209c.txt
_cod_data_source_block alb114sqz(5)
_cod_original_sg_symbol_H-M 'P 21/m'
_cod_database_code 7054065

loop_
_symmetry_equiv_pos_as_xyz
'x, y, z'
'-x, y+1/2, -z'
'-x, -y, -z'
'x, -y-1/2, z'

loop_
_atom_site_label
_atom_site_type_symbol
_atom_site_fract_x
_atom_site_fract_y
_atom_site_fract_z
_atom_site_U_iso_or_equiv
_atom_site_adp_type
_atom_site_occupancy
_atom_site_symmetry_multiplicity
_atom_site_calc_flag
_atom_site_refinement_flags
_atom_site_disorder_group
Ru Ru 0.40116(3) 0.163339(16) 0.14911(3) 0.02075(16) Uani 1 1 d . .
Cl Cl 0.49322(13) 0.2500 0.08236(15) 0.0263(4) Uani 1 2 d S .
N1 N 0.3165(3) 0.09697(17) 0.2108(3) 0.0223(9) Uani 1 1 d . .
N2 N 0.3241(3) 0.03440(17) 0.2120(3) 0.0268(10) Uani 1 1 d . .
N3 N 0.2417(4) 0.01506(18) 0.2619(4) 0.0301(10) Uani 1 1 d . .
C1 C 0.2236(5) -0.0529(2) 0.2744(5) 0.0352(14) Uani 1 1 d . .
H1A H 0.2811 -0.0688 0.3359 0.053 Uiso 1 1 calc R .
H1B H 0.2321 -0.0753 0.2102 0.053 Uiso 1 1 calc R .
H1C H 0.1454 -0.0600 0.2854 0.053 Uiso 1 1 calc R .
C2 C 0.1845(5) 0.0634(2) 0.2922(5) 0.0351(14) Uani 1 1 d . .
H2 H 0.1223 0.0611 0.3272 0.042 Uiso 1 1 calc R .
C3 C 0.2338(4) 0.1172(2) 0.2624(4) 0.0256(12) Uani 1 1 d . .
C4 C 0.2236(4) 0.1856(2) 0.2725(4) 0.0280(12) Uani 1 1 d . .
N4 N 0.2924(3) 0.21736(17) 0.2207(3) 0.0237(9) Uani 1 1 d . .
C5 C 0.1557(5) 0.2168(2) 0.3360(5) 0.0416(15) Uani 1 1 d . .
C6 C 0.0961(6) 0.1843(3) 0.4014(6) 0.061(2) Uani 1 1 d . .
H6 H 0.0959 0.1393 0.4023 0.073 Uiso 1 1 calc R .
C7 C 0.0383(7) 0.2174(3) 0.4641(7) 0.080(3) Uani 1 1 d . .
H7 H -0.0023 0.1951 0.5082 0.096 Uiso 1 1 calc R .
N5 N 0.2974(3) 0.14879(17) -0.0011(3) 0.0243(10) Uani 1 1 d . .
C8 C 0.1857(4) 0.1667(2) -0.0403(5) 0.0289(13) Uani 1 1 d . .
H8 H 0.1480 0.1911 0.0036 0.035 Uiso 1 1 calc R .
C9 C 0.1250(5) 0.1511(2) -0.1402(5) 0.0370(14) Uani 1 1 d . .
H9 H 0.0468 0.1647 -0.1643 0.044 Uiso 1 1 calc R .
C10 C 0.1766(5) 0.1159(3) -0.2058(5) 0.0419(15) Uani 1 1 d . .
H10 H 0.1354 0.1050 -0.2755 0.050 Uiso 1 1 calc R .
C11 C 0.2914(5) 0.0967(2) -0.1670(5) 0.0379(14) Uani 1 1 d . .
H11 H 0.3291 0.0719 -0.2104 0.045 Uiso 1 1 calc R .
C12 C 0.3502(4) 0.1137(2) -0.0660(5) 0.0294(13) Uani 1 1 d . .
C13 C 0.4707(4) 0.0944(2) -0.0170(4) 0.0269(12) Uani 1 1 d . .
N6 N 0.5038(3) 0.10976(17) 0.0864(4) 0.0230(10) Uani 1 1 d . .
C14 C 0.5460(4) 0.0619(2) -0.0664(5) 0.0331(13) Uani 1 1 d . .
H14 H 0.5228 0.0499 -0.1390 0.040 Uiso 1 1 calc R .
C15 C 0.6560(5) 0.0475(2) -0.0063(5) 0.0382(15) Uani 1 1 d . .
H15 H 0.7090 0.0257 -0.0388 0.046 Uiso 1 1 calc R .
C16 C 0.6897(4) 0.0640(2) 0.0984(5) 0.0360(15) Uani 1 1 d . .
H16 H 0.7651 0.0536 0.1387 0.043 Uiso 1 1 calc R .
C17 C 0.6109(4) 0.0966(2) 0.1454(5) 0.0290(13) Uani 1 1 d . .
C18 C 0.6304(4) 0.1195(2) 0.2545(5) 0.0309(13) Uani 1 1 d . .
N7 N 0.5406(3) 0.15324(18) 0.2778(4) 0.0262(10) Uani 1 1 d . .
C19 C 0.7300(5) 0.1082(3) 0.3325(6) 0.0454(16) Uani 1 1 d . .
H19 H 0.7923 0.0853 0.3154 0.054 Uiso 1 1 calc R .
C20 C 0.7397(5) 0.1298(3) 0.4347(6) 0.0500(17) Uani 1 1 d . .
H20 H 0.8088 0.1228 0.4877 0.060 Uiso 1 1 calc R .
C21 C 0.6465(6) 0.1621(3) 0.4589(5) 0.0455(16) Uani 1 1 d . .
H21 H 0.6497 0.1766 0.5290 0.055 Uiso 1 1 calc R .
C22 C 0.5488(5) 0.1726(2) 0.3780(5) 0.0381(14) Uani 1 1 d . .
H22 H 0.4849 0.1945 0.3944 0.046 Uiso 1 1 calc R .
P1 P 0.0000 0.0000 0.5000 0.0301(5) Uani 1 2 d S .
F1 F 0.1344(3) 0.00936(17) 0.5039(3) 0.0544(10) Uani 1 1 d . .
F2 F -0.0337(3) 0.02717(19) 0.3820(3) 0.0580(11) Uani 1 1 d . .
F3 F -0.0056(3) 0.06929(17) 0.5450(4) 0.0714(12) Uani 1 1 d . .
P2 P 0.0000 0.0000 0.0000 0.0349(5) Uani 1 2 d S .
F4 F 0.1169(2) 0.04017(15) 0.0386(3) 0.0453(9) Uani 1 1 d . .
F5 F -0.0700(3) 0.06337(15) -0.0404(3) 0.0523(10) Uani 1 1 d . .
F6 F -0.0285(3) 0.00907(16) 0.1149(3) 0.0479(9) Uani 1 1 d . .
P3 P 0.7730(3) 0.2500 0.7614(3) 0.0421(10) Uani 0.710(6) 2 d SP 1
F7 F 0.8889(9) 0.2500 0.8532(10) 0.063(3) Uani 0.710(6) 2 d SP 1
F8 F 0.6579(6) 0.2500 0.6687(6) 0.054(2) Uani 0.710(6) 2 d SP 1
F9 F 0.8273(6) 0.1944(2) 0.6992(5) 0.0500(16) Uani 0.710(6) 1 d P 1
F10 F 0.7198(5) 0.1968(2) 0.8233(5) 0.0621(17) Uani 0.710(6) 1 d P 1
P4 P 0.8598(7) 0.2500 0.6882(8) 0.050(3) Uani 0.290(6) 2 d SP 2
F11 F 0.8204(14) 0.2500 0.5607(14) 0.052(5) Uiso 0.290(6) 2 d SP 2
F12 F 0.769(2) 0.2027(14) 0.696(3) 0.139(12) Uiso 0.290(6) 1 d P 2
F13 F 0.905(3) 0.2500 0.812(2) 0.066(10) Uiso 0.290(6) 2 d SP 2
F14 F 0.933(3) 0.1953(18) 0.670(3) 0.222(14) Uiso 0.290(6) 1 d P 2
O1 O 1.0351(5) 0.2500 0.0985(5) 0.0501(16) Uani 1 2 d S .
C23 C 0.9339(7) 0.2500 0.0981(8) 0.045(2) Uani 1 2 d S .
C24 C 0.8684(7) 0.1904(4) 0.0974(8) 0.088(3) Uani 1 1 d . .
H24A H 0.8054 0.1886 0.0333 0.132 Uiso 1 1 calc R .
H24B H 0.8356 0.1887 0.1604 0.132 Uiso 1 1 calc R .
H24C H 0.9205 0.1542 0.0981 0.132 Uiso 1 1 calc R .

loop_
_atom_site_aniso_label
_atom_site_aniso_U_11
_atom_site_aniso_U_22
_atom_site_aniso_U_33
_atom_site_aniso_U_23
_atom_site_aniso_U_13
_atom_site_aniso_U_12
Ru 0.0218(2) 0.0112(2) 0.0351(3) -0.00030(17) 0.01844(18) 0.00059(15)
Cl 0.0261(8) 0.0144(8) 0.0447(12) 0.000 0.0214(8) 0.000
N1 0.023(2) 0.015(2) 0.033(3) -0.0016(18) 0.0149(19) -0.0006(16)
N2 0.032(2) 0.014(2) 0.039(3) 0.0030(19) 0.016(2) -0.0039(17)
N3 0.042(2) 0.013(2) 0.043(3) 0.0001(19) 0.027(2) -0.0045(18)
C1 0.050(3) 0.012(2) 0.051(4) 0.008(2) 0.028(3) 0.002(2)
C2 0.049(3) 0.016(3) 0.052(4) -0.001(3) 0.035(3) -0.002(2)
C3 0.032(3) 0.014(2) 0.036(3) 0.002(2) 0.020(2) 0.000(2)
C4 0.034(3) 0.011(2) 0.045(4) -0.002(2) 0.022(3) -0.001(2)
N4 0.028(2) 0.0101(17) 0.038(3) 0.0035(19) 0.017(2) 0.0043(17)
C5 0.050(3) 0.017(2) 0.075(5) 0.000(3) 0.050(3) -0.001(2)
C6 0.087(5) 0.018(3) 0.104(6) 0.000(3) 0.080(5) -0.003(3)
C7 0.115(6) 0.031(3) 0.135(7) -0.001(4) 0.113(6) 0.001(4)
N5 0.024(2) 0.016(2) 0.039(3) 0.0031(19) 0.020(2) -0.0043(16)
C8 0.022(2) 0.019(3) 0.049(4) 0.003(2) 0.014(3) 0.001(2)
C9 0.034(3) 0.027(3) 0.050(4) 0.006(3) 0.010(3) -0.002(2)
C10 0.049(3) 0.032(3) 0.043(4) 0.000(3) 0.008(3) -0.008(3)
C11 0.048(3) 0.026(3) 0.048(4) -0.005(3) 0.028(3) -0.003(3)
C12 0.037(3) 0.016(2) 0.041(4) 0.001(2) 0.022(3) -0.003(2)
C13 0.033(3) 0.022(3) 0.034(4) -0.002(2) 0.025(3) -0.001(2)
N6 0.023(2) 0.0125(19) 0.039(3) 0.0038(19) 0.018(2) 0.0045(16)
C14 0.038(3) 0.026(3) 0.041(4) -0.008(3) 0.020(3) -0.001(2)
C15 0.038(3) 0.021(3) 0.066(5) -0.010(3) 0.033(3) -0.004(2)
C16 0.024(3) 0.019(3) 0.069(5) -0.008(3) 0.020(3) 0.001(2)
C17 0.030(3) 0.014(2) 0.052(4) 0.002(2) 0.026(3) -0.002(2)
C18 0.024(3) 0.021(3) 0.052(4) 0.002(3) 0.017(3) 0.001(2)
N7 0.032(2) 0.017(2) 0.030(3) -0.0002(19) 0.008(2) -0.0004(17)
C19 0.040(3) 0.035(3) 0.062(5) 0.007(3) 0.013(3) 0.011(3)
C20 0.054(4) 0.038(3) 0.053(5) 0.009(3) 0.001(3) 0.010(3)
C21 0.068(4) 0.030(3) 0.033(4) 0.000(3) 0.002(3) -0.003(3)
C22 0.052(3) 0.018(3) 0.049(4) 0.005(3) 0.023(3) -0.002(2)
P1 0.0274(9) 0.0244(10) 0.0456(14) 0.0083(9) 0.0226(9) 0.0027(8)
F1 0.0320(16) 0.064(2) 0.072(3) 0.030(2) 0.0218(17) 0.0004(16)
F2 0.0366(17) 0.086(3) 0.059(2) 0.039(2) 0.0281(17) 0.0158(18)
F3 0.062(2) 0.040(2) 0.102(3) -0.020(2) -0.001(2) 0.0205(18)
P2 0.0246(9) 0.0274(10) 0.0559(15) 0.0035(10) 0.0162(10) -0.0008(8)
F4 0.0321(16) 0.0402(18) 0.066(3) 0.0050(17) 0.0158(16) -0.0111(14)
F5 0.0402(17) 0.0331(18) 0.086(3) 0.0125(18) 0.0196(18) 0.0072(14)
F6 0.0401(17) 0.055(2) 0.056(2) -0.0007(18) 0.0263(17) -0.0055(16)
P3 0.056(2) 0.0171(15) 0.047(2) 0.000 0.0000(16) 0.000
F7 0.061(6) 0.056(6) 0.063(8) 0.000 -0.002(6) 0.000
F8 0.056(4) 0.045(4) 0.053(5) 0.000 -0.003(4) 0.000
F9 0.054(3) 0.021(3) 0.072(4) -0.005(2) 0.008(3) 0.003(3)
F10 0.076(4) 0.039(3) 0.069(4) 0.009(3) 0.012(3) -0.002(3)
P4 0.037(4) 0.055(7) 0.060(6) 0.000 0.018(4) 0.000
O1 0.039(3) 0.047(4) 0.073(5) 0.000 0.030(3) 0.000
C23 0.049(5) 0.027(4) 0.070(7) 0.000 0.036(5) 0.000
C24 0.080(5) 0.057(5) 0.139(9) -0.009(5) 0.052(6) -0.029(4)

loop_
_atom_type_symbol
_atom_type_description
_atom_type_scat_dispersion_real
_atom_type_scat_dispersion_imag
_atom_type_scat_source
C C 0.0033 0.0016 'International Tables Vol C Tables 4.2.6.8 and 6.1.1.4'
H H 0.0000 0.0000 'International Tables Vol C Tables 4.2.6.8 and 6.1.1.4'
N N 0.0061 0.0033 'International Tables Vol C Tables 4.2.6.8 and 6.1.1.4'
O O 0.0106 0.0060 'International Tables Vol C Tables 4.2.6.8 and 6.1.1.4'
F F 0.0171 0.0103 'International Tables Vol C Tables 4.2.6.8 and 6.1.1.4'
P P 0.1023 0.0942 'International Tables Vol C Tables 4.2.6.8 and 6.1.1.4'
Cl Cl 0.1484 0.1585 'International Tables Vol C Tables 4.2.6.8 and 6.1.1.4'
Ru Ru -1.2594 0.8363 'International Tables Vol C Tables 4.2.6.8 and 6.1.1.4'

loop_
_geom_angle_atom_site_label_1
_geom_angle_atom_site_label_2
_geom_angle_atom_site_label_3
_geom_angle
_geom_angle_site_symmetry_1
_geom_angle_site_symmetry_3
N6 Ru N1 100.19(15) . .
N6 Ru N7 79.51(17) . .
N1 Ru N7 89.30(16) . .
N6 Ru N5 79.47(16) . .
N1 Ru N5 91.53(15) . .
N7 Ru N5 158.77(16) . .
N6 Ru N4 177.57(15) . .
N1 Ru N4 77.73(14) . .
N7 Ru N4 99.15(16) . .
N5 Ru N4 101.75(15) . .
N6 Ru Cl 85.08(11) . .
N1 Ru Cl 174.72(11) . .
N7 Ru Cl 91.34(12) . .
N5 Ru Cl 89.78(11) . .
N4 Ru Cl 97.00(10) . .
Ru Cl Ru 99.84(6) . 4_565
N2 N1 C3 111.0(4) . .
N2 N1 Ru 131.8(3) . .
C3 N1 Ru 117.2(3) . .
N1 N2 N3 104.6(3) . .
C2 N3 N2 112.4(4) . .
C2 N3 C1 128.3(4) . .
N2 N3 C1 119.3(4) . .
N3 C1 H1A 109.5 . .
N3 C1 H1B 109.5 . .
H1A C1 H1B 109.5 . .
N3 C1 H1C 109.5 . .
H1A C1 H1C 109.5 . .
H1B C1 H1C 109.5 . .
N3 C2 C3 105.8(4) . .
N3 C2 H2 127.1 . .
C3 C2 H2 127.1 . .
C2 C3 N1 106.1(4) . .
C2 C3 C4 138.2(4) . .
N1 C3 C4 115.7(4) . .
N4 C4 C5 122.7(4) . .
N4 C4 C3 112.1(4) . .
C5 C4 C3 125.1(4) . .
C4 N4 N4 119.8(2) . 4_565
C4 N4 Ru 117.0(3) . .
N4 N4 Ru 123.06(10) 4_565 .
C6 C5 C5 119.3(3) . 4_565
C6 C5 C4 123.3(5) . .
C5 C5 C4 117.3(3) 4_565 .
C7 C6 C5 120.0(5) . .
C7 C6 H6 120.0 . .
C5 C6 H6 120.0 . .
C6 C7 C7 120.7(3) . 4_565
C6 C7 H7 119.6 . .
C7 C7 H7 119.6 4_565 .
C8 N5 C12 117.6(5) . .
C8 N5 Ru 128.8(4) . .
C12 N5 Ru 113.5(3) . .
N5 C8 C9 122.8(5) . .
N5 C8 H8 118.6 . .
C9 C8 H8 118.6 . .
C8 C9 C10 120.2(5) . .
C8 C9 H9 119.9 . .
C10 C9 H9 119.9 . .
C9 C10 C11 118.1(6) . .
C9 C10 H10 121.0 . .
C11 C10 H10 121.0 . .
C12 C11 C10 120.1(5) . .
C12 C11 H11 120.0 . .
C10 C11 H11 120.0 . .
N5 C12 C11 121.2(5) . .
N5 C12 C13 114.6(5) . .
C11 C12 C13 124.1(5) . .
N6 C13 C14 120.3(5) . .
N6 C13 C12 113.0(4) . .
C14 C13 C12 126.6(5) . .
C13 N6 C17 122.2(4) . .
C13 N6 Ru 118.9(3) . .
C17 N6 Ru 118.3(4) . .
C15 C14 C13 118.0(5) . .
C15 C14 H14 121.0 . .
C13 C14 H14 121.0 . .
C16 C15 C14 121.4(5) . .
C16 C15 H15 119.3 . .
C14 C15 H15 119.3 . .
C15 C16 C17 118.8(5) . .
C15 C16 H16 120.6 . .
C17 C16 H16 120.6 . .
N6 C17 C16 119.2(5) . .
N6 C17 C18 113.4(4) . .
C16 C17 C18 127.4(5) . .
N7 C18 C19 120.3(5) . .
N7 C18 C17 115.2(5) . .
C19 C18 C17 124.5(5) . .
C22 N7 C18 118.9(5) . .
C22 N7 Ru 127.8(4) . .
C18 N7 Ru 113.2(4) . .
C20 C19 C18 120.7(5) . .
C20 C19 H19 119.6 . .
C18 C19 H19 119.6 . .
C19 C20 C21 118.8(6) . .
C19 C20 H20 120.6 . .
C21 C20 H20 120.6 . .
C22 C21 C20 118.4(6) . .
C22 C21 H21 120.8 . .
C20 C21 H21 120.8 . .
N7 C22 C21 122.8(5) . .
N7 C22 H22 118.6 . .
C21 C22 H22 118.6 . .
F3 P1 F3 179.998(1) 3_556 .
F3 P1 F2 90.2(2) 3_556 .
F3 P1 F2 89.8(2) . .
F3 P1 F2 89.8(2) 3_556 3_556
F3 P1 F2 90.2(2) . 3_556
F2 P1 F2 180.0(3) . 3_556
F3 P1 F1 89.98(19) 3_556 3_556
F3 P1 F1 90.02(19) . 3_556
F2 P1 F1 89.22(17) . 3_556
F2 P1 F1 90.78(17) 3_556 3_556
F3 P1 F1 90.02(19) 3_556 .
F3 P1 F1 89.98(19) . .
F2 P1 F1 90.78(17) . .
F2 P1 F1 89.22(17) 3_556 .
F1 P1 F1 180.0 3_556 .
F5 P2 F5 179.996(2) 3 .
F5 P2 F4 90.33(16) 3 3
F5 P2 F4 89.68(16) . 3
F5 P2 F4 89.68(16) 3 .
F5 P2 F4 90.32(16) . .
F4 P2 F4 180.0 3 .
F5 P2 F6 89.96(18) 3 3
F5 P2 F6 90.04(18) . 3
F4 P2 F6 89.96(16) 3 3
F4 P2 F6 90.04(16) . 3
F5 P2 F6 90.04(18) 3 .
F5 P2 F6 89.96(18) . .
F4 P2 F6 90.04(16) 3 .
F4 P2 F6 89.96(16) . .
F6 P2 F6 180.0 3 .
F10 P3 F10 89.7(4) . 4_565
F10 P3 F7 89.9(4) . .
F10 P3 F7 89.9(4) 4_565 .
F10 P3 F8 90.5(3) . .
F10 P3 F8 90.5(3) 4_565 .
F7 P3 F8 179.4(6) . .
F10 P3 F9 179.0(3) . 4_565
F10 P3 F9 89.3(3) 4_565 4_565
F7 P3 F9 89.9(4) . 4_565
F8 P3 F9 89.7(3) . 4_565
F10 P3 F9 89.3(3) . .
F10 P3 F9 179.0(3) 4_565 .
F7 P3 F9 89.9(4) . .
F8 P3 F9 89.7(3) . .
F9 P3 F9 91.6(4) 4_565 .
F12 P4 F12 85(2) . 4_565
F12 P4 F14 86.9(16) . .
F12 P4 F14 170(2) 4_565 .
F12 P4 F14 170(2) . 4_565
F12 P4 F14 86.9(16) 4_565 4_565
F14 P4 F14 101(3) . 4_565
F12 P4 F13 90.7(15) . .
F12 P4 F13 90.7(15) 4_565 .
F14 P4 F13 94.9(16) . .
F14 P4 F13 94.9(16) 4_565 .
F12 P4 F11 91.4(14) . .
F12 P4 F11 91.4(14) 4_565 .
F14 P4 F11 83.3(15) . .
F14 P4 F11 83.3(15) 4_565 .
F13 P4 F11 177.2(13) . .
O1 C23 C24 121.6(4) . .
O1 C23 C24 121.6(4) . 4_565
C24 C23 C24 116.8(8) . 4_565
C23 C24 H24A 109.5 . .
C23 C24 H24B 109.5 . .
H24A C24 H24B 109.5 . .
C23 C24 H24C 109.5 . .
H24A C24 H24C 109.5 . .
H24B C24 H24C 109.5 . .

loop_
_geom_bond_atom_site_label_1
_geom_bond_atom_site_label_2
_geom_bond_distance
_geom_bond_site_symmetry_2
Ru N6 1.966(4) .
Ru N1 1.993(4) .
Ru N7 2.068(4) .
Ru N5 2.068(4) .
Ru N4 2.089(4) .
Ru Cl 2.3896(10) .
Cl Ru 2.3896(10) 4_565
N1 N2 1.323(5) .
N1 C3 1.374(6) .
N2 N3 1.350(5) .
N3 C2 1.333(6) .
N3 C1 1.464(6) .
C1 H1A 0.9800 .
C1 H1B 0.9800 .
C1 H1C 0.9800 .
C2 C3 1.371(7) .
C2 H2 0.9500 .
C3 C4 1.457(6) .
C4 N4 1.346(6) .
C4 C5 1.434(7) .
N4 N4 1.377(7) 4_565
C5 C6 1.399(8) .
C5 C5 1.401(10) 4_565
C6 C7 1.368(8) .
C6 H6 0.9500 .
C7 C7 1.375(12) 4_565
C7 H7 0.9500 .
N5 C8 1.358(6) .
N5 C12 1.373(6) .
C8 C9 1.366(8) .
C8 H8 0.9500 .
C9 C10 1.372(8) .
C9 H9 0.9500 .
C10 C11 1.397(8) .
C10 H10 0.9500 .
C11 C12 1.379(8) .
C11 H11 0.9500 .
C12 C13 1.480(7) .
C13 N6 1.344(7) .
C13 C14 1.390(7) .
N6 C17 1.350(6) .
C14 C15 1.389(8) .
C14 H14 0.9500 .
C15 C16 1.366(8) .
C15 H15 0.9500 .
C16 C17 1.405(7) .
C16 H16 0.9500 .
C17 C18 1.460(8) .
C18 N7 1.370(6) .
C18 C19 1.385(8) .
N7 C22 1.342(7) .
C19 C20 1.377(9) .
C19 H19 0.9500 .
C20 C21 1.393(9) .
C20 H20 0.9500 .
C21 C22 1.387(9) .
C21 H21 0.9500 .
C22 H22 0.9500 .
P1 F3 1.580(3) 3_556
P1 F3 1.580(3) .
P1 F2 1.593(3) .
P1 F2 1.593(3) 3_556
P1 F1 1.594(3) 3_556
P1 F1 1.594(3) .
P2 F5 1.596(3) 3
P2 F5 1.597(3) .
P2 F4 1.602(3) 3
P2 F4 1.602(3) .
P2 F6 1.609(3) 3
P2 F6 1.609(3) .
P3 F10 1.590(6) .
P3 F10 1.590(6) 4_565
P3 F7 1.594(11) .
P3 F8 1.595(8) .
P3 F9 1.636(6) 4_565
P3 F9 1.636(6) .
P4 F12 1.48(3) .
P4 F12 1.48(3) 4_565
P4 F14 1.50(4) .
P4 F14 1.50(4) 4_565
P4 F13 1.57(3) .
P4 F11 1.61(2) .
O1 C23 1.197(9) .
C23 C24 1.477(8) .
C23 C24 1.477(8) 4_565
C24 H24A 0.9800 .
C24 H24B 0.9800 .
C24 H24C 0.9800 .

loop_
_geom_torsion_atom_site_label_1
_geom_torsion_atom_site_label_2
_geom_torsion_atom_site_label_3
_geom_torsion_atom_site_label_4
_geom_torsion
_geom_torsion_site_symmetry_1
_geom_torsion_site_symmetry_4
N6 Ru Cl Ru -176.95(14) . 4_565
N7 Ru Cl Ru -97.60(12) . 4_565
N5 Ru Cl Ru 103.60(12) . 4_565
N4 Ru Cl Ru 1.79(13) . 4_565
N6 Ru N1 N2 0.3(5) . .
N7 Ru N1 N2 -78.9(4) . .
N5 Ru N1 N2 79.9(4) . .
N4 Ru N1 N2 -178.4(5) . .
N6 Ru N1 C3 -179.6(4) . .
N7 Ru N1 C3 101.2(4) . .
N5 Ru N1 C3 -100.0(4) . .
N4 Ru N1 C3 1.7(4) . .
C3 N1 N2 N3 2.2(5) . .
Ru N1 N2 N3 -177.7(3) . .
N1 N2 N3 C2 -0.6(6) . .
N1 N2 N3 C1 178.2(5) . .
N2 N3 C2 C3 -1.3(7) . .
C1 N3 C2 C3 -179.9(5) . .
N3 C2 C3 N1 2.6(6) . .
N3 C2 C3 C4 -176.0(6) . .
N2 N1 C3 C2 -3.1(6) . .
Ru N1 C3 C2 176.9(4) . .
N2 N1 C3 C4 175.9(4) . .
Ru N1 C3 C4 -4.2(6) . .
C2 C3 C4 N4 -176.5(7) . .
N1 C3 C4 N4 5.0(7) . .
C2 C3 C4 C5 7.9(11) . .
N1 C3 C4 C5 -170.6(5) . .
C5 C4 N4 N4 -5.1(7) . 4_565
C3 C4 N4 N4 179.1(3) . 4_565
C5 C4 N4 Ru 172.1(4) . .
C3 C4 N4 Ru -3.7(6) . .
N1 Ru N4 C4 1.3(4) . .
N7 Ru N4 C4 -86.0(4) . .
N5 Ru N4 C4 90.3(4) . .
Cl Ru N4 C4 -178.5(4) . .
N1 Ru N4 N4 178.39(16) . 4_565
N7 Ru N4 N4 91.12(13) . 4_565
N5 Ru N4 N4 -92.61(13) . 4_565
Cl Ru N4 N4 -1.37(10) . 4_565
N4 C4 C5 C6 -171.2(6) . .
C3 C4 C5 C6 4.0(10) . .
N4 C4 C5 C5 5.0(6) . 4_565
C3 C4 C5 C5 -179.8(4) . 4_565
C5 C5 C6 C7 0.3(9) 4_565 .
C4 C5 C6 C7 176.4(7) . .
C5 C6 C7 C7 -0.3(10) . 4_565
N6 Ru N5 C8 174.5(4) . .
N1 Ru N5 C8 74.4(4) . .
N7 Ru N5 C8 166.4(4) . .
N4 Ru N5 C8 -3.3(4) . .
Cl Ru N5 C8 -100.4(4) . .
N6 Ru N5 C12 -2.3(3) . .
N1 Ru N5 C12 -102.4(3) . .
N7 Ru N5 C12 -10.4(6) . .
N4 Ru N5 C12 179.8(3) . .
Cl Ru N5 C12 82.7(3) . .
C12 N5 C8 C9 0.2(7) . .
Ru N5 C8 C9 -176.5(4) . .
N5 C8 C9 C10 0.0(8) . .
C8 C9 C10 C11 0.3(8) . .
C9 C10 C11 C12 -0.7(8) . .
C8 N5 C12 C11 -0.6(7) . .
Ru N5 C12 C11 176.6(4) . .
C8 N5 C12 C13 -178.4(4) . .
Ru N5 C12 C13 -1.2(5) . .
C10 C11 C12 N5 0.8(8) . .
C10 C11 C12 C13 178.5(5) . .
N5 C12 C13 N6 5.9(6) . .
C11 C12 C13 N6 -171.9(4) . .
N5 C12 C13 C14 -176.1(4) . .
C11 C12 C13 C14 6.1(8) . .
C14 C13 N6 C17 2.3(7) . .
C12 C13 N6 C17 -179.6(4) . .
C14 C13 N6 Ru 173.7(4) . .
C12 C13 N6 Ru -8.2(5) . .
N1 Ru N6 C13 95.7(3) . .
N7 Ru N6 C13 -176.9(4) . .
N5 Ru N6 C13 6.0(3) . .
Cl Ru N6 C13 -84.7(3) . .
N1 Ru N6 C17 -92.6(3) . .
N7 Ru N6 C17 -5.3(3) . .
N5 Ru N6 C17 177.7(3) . .
Cl Ru N6 C17 87.0(3) . .
N6 C13 C14 C15 -1.5(7) . .
C12 C13 C14 C15 -179.4(5) . .
C13 C14 C15 C16 0.6(8) . .
C14 C15 C16 C17 -0.4(8) . .
C13 N6 C17 C16 -2.1(7) . .
Ru N6 C17 C16 -173.4(3) . .
C13 N6 C17 C18 177.7(4) . .
Ru N6 C17 C18 6.3(5) . .
C15 C16 C17 N6 1.1(7) . .
C15 C16 C17 C18 -178.6(5) . .
N6 C17 C18 N7 -3.4(6) . .
C16 C17 C18 N7 176.3(5) . .
N6 C17 C18 C19 175.3(5) . .
C16 C17 C18 C19 -5.0(8) . .
C19 C18 N7 C22 -2.8(7) . .
C17 C18 N7 C22 175.9(4) . .
C19 C18 N7 Ru -179.5(4) . .
C17 C18 N7 Ru -0.8(5) . .
N6 Ru N7 C22 -173.3(4) . .
N1 Ru N7 C22 -72.8(4) . .
N5 Ru N7 C22 -165.2(4) . .
N4 Ru N7 C22 4.7(4) . .
Cl Ru N7 C22 102.0(4) . .
N6 Ru N7 C18 3.1(3) . .
N1 Ru N7 C18 103.6(3) . .
N5 Ru N7 C18 11.2(6) . .
N4 Ru N7 C18 -179.0(3) . .
Cl Ru N7 C18 -81.7(3) . .
N7 C18 C19 C20 0.9(8) . .
C17 C18 C19 C20 -177.8(5) . .
C18 C19 C20 C21 1.4(9) . .
C19 C20 C21 C22 -1.7(9) . .
C18 N7 C22 C21 2.5(7) . .
Ru N7 C22 C21 178.7(4) . .
C20 C21 C22 N7 -0.3(8) . .

loop_
_platon_squeeze_void_nr
_platon_squeeze_void_average_x
_platon_squeeze_void_average_y
_platon_squeeze_void_average_z
_platon_squeeze_void_volume
_platon_squeeze_void_count_electrons
_platon_squeeze_void_content
1 0.500 0.240 0.500 528 69 '2 (C3 H6 O)'
